data_7023709
loop_
_publ_author_name
'Schmidtendorf, Markus'
'Pape, Tania'
'Hahn, F. Ekkehardt'

_publ_section_title
;
 Molecular rectangles from platinum(ii) and bridging dicarbene,
 diisocyanide and 4,4'-bipyridine ligands.
;
_journal_issue 45
_journal_name_full 'Dalton transactions (Cambridge, England : 2003)'
_journal_page_first 16128
_journal_page_last 16141
_journal_paper_doi 10.1039/c3dt51813b
_journal_volume 42
_journal_year 2013
_chemical_formula_sum 'C75 H85 Br4 Cl6 N4 O0.5 P4 Pt2'
_chemical_formula_weight 2096.87
_chemical_name_systematic
;
  ?
;
_space_group_IT_number 14
_symmetry_cell_setting monoclinic
_symmetry_space_group_name_Hall '-P 2yn'
_symmetry_space_group_name_H-M 'P 1 21/n 1'
_atom_sites_solution_hydrogens geom
_atom_sites_solution_primary direct
_atom_sites_solution_secondary difmap
_audit_creation_method SHELXL-97
_cell_angle_alpha 90.00
_cell_angle_beta 99.0060(10)
_cell_angle_gamma 90.00
_cell_formula_units_Z 4
_cell_length_a 9.8875(5)
_cell_length_b 39.2195(19)
_cell_length_c 21.2620(10)
_cell_measurement_reflns_used 900
_cell_measurement_temperature 153(2)
_cell_measurement_theta_max 22.5
_cell_measurement_theta_min 1
_cell_volume 8143.4(7)
_computing_cell_refinement 'APEX2(Bruker AXS, 2007)'
_computing_data_collection 'APEX2(Bruker AXS, 2007)'
_computing_data_reduction 'SAINT,SADABS (Bruker AXS, 2007 )'
_computing_molecular_graphics
;
ORTEP3,L.J. Farrugia, J. Appl. Cryst. (1997) 30, 565
;
_computing_structure_refinement
;
SHELXL-97, G. M. Sheldrick, Acta Cryst. (2008) A64, 112-122
;
_computing_structure_solution
;
SHELXS-97 , G. M. Sheldrick, Acta Cryst. (2008) A64, 112-122
;
_diffrn_ambient_temperature 153(2)
_diffrn_detector_area_resol_mean 80
_diffrn_measured_fraction_theta_full 0.937
_diffrn_measured_fraction_theta_max 0.937
_diffrn_measurement_device_type 'CCD area detector'
_diffrn_measurement_method 'Omega and Phi scans'
_diffrn_radiation_monochromator graphite
_diffrn_radiation_source 'rotating anode'
_diffrn_radiation_type MoK\a
_diffrn_radiation_wavelength 0.71073
_diffrn_reflns_av_R_equivalents 0.0464
_diffrn_reflns_av_sigmaI/netI 0.0492
_diffrn_reflns_limit_h_max 14
_diffrn_reflns_limit_h_min -14
_diffrn_reflns_limit_k_max 58
_diffrn_reflns_limit_k_min -56
_diffrn_reflns_limit_l_max 30
_diffrn_reflns_limit_l_min -31
_diffrn_reflns_number 100747
_diffrn_reflns_theta_full 31.97
_diffrn_reflns_theta_max 31.97
_diffrn_reflns_theta_min 1.04
_exptl_absorpt_coefficient_mu 5.714
_exptl_absorpt_correction_T_max 0.6905
_exptl_absorpt_correction_T_min 0.3945
_exptl_absorpt_correction_type multi-scan
_exptl_absorpt_process_details
;
  Corrections were done with the SADABS program, utilizing the none merged
  raw data obtained from the integration process. Integration and final cell
  refinement were done with SAINT.

  SADABS reports ratio of Tmin/Tmax = 0.668580

;
_exptl_crystal_colour colourless
_exptl_crystal_density_diffrn 1.710
_exptl_crystal_density_method 'not measured'
_exptl_crystal_description 'transparent stick'
_exptl_crystal_F_000 4100
_exptl_crystal_size_max 0.20
_exptl_crystal_size_mid 0.09
_exptl_crystal_size_min 0.07
_refine_diff_density_max 4.387
_refine_diff_density_min -5.016
_refine_diff_density_rms 0.248
_refine_ls_extinction_method none
_refine_ls_goodness_of_fit_ref 1.035
_refine_ls_hydrogen_treatment noref
_refine_ls_matrix_type full
_refine_ls_number_parameters 872
_refine_ls_number_reflns 26445
_refine_ls_number_restraints 2
_refine_ls_restrained_S_all 1.035
_refine_ls_R_factor_all 0.0867
_refine_ls_R_factor_gt 0.0625
_refine_ls_shift/su_max 0.004
_refine_ls_shift/su_mean 0.000
_refine_ls_structure_factor_coef Fsqd
_refine_ls_weighting_details 'calc w=1/[\s^2^(Fo^2^)+(0.0906P)^2^+67.6732P] where P=(Fo^2^+2Fc^2^)/3'
_refine_ls_weighting_scheme calc
_refine_ls_wR_factor_gt 0.1707
_refine_ls_wR_factor_ref 0.1834
_reflns_number_gt 19899
_reflns_number_total 26445
_reflns_threshold_expression >2sigma(I)
_cod_data_source_file c3dt51813b.txt
_cod_data_source_block sad4
_cod_original_sg_symbol_H-M P2(1)/n
_cod_original_formula_sum 'C75 H85 Br4 Cl6 N4 O0.50 P4 Pt2'
_cod_database_code 7023709

loop_
_symmetry_equiv_pos_as_xyz
'x, y, z'
'-x+1/2, y+1/2, -z+1/2'
'-x, -y, -z'
'x-1/2, -y-1/2, z-1/2'

loop_
_atom_site_label
_atom_site_type_symbol
_atom_site_fract_x
_atom_site_fract_y
_atom_site_fract_z
_atom_site_U_iso_or_equiv
_atom_site_adp_type
_atom_site_occupancy
_atom_site_symmetry_multiplicity
_atom_site_calc_flag
_atom_site_refinement_flags
_atom_site_disorder_assembly
_atom_site_disorder_group
Pt1 Pt 0.34038(2) 0.765273(6) 0.135490(12) 0.02302(7) Uani 1 1 d . . .
Pt2 Pt 0.30969(2) 0.500502(6) 0.226524(12) 0.02196(6) Uani 1 1 d . . .
Br1 Br 0.58352(12) 0.75279(3) 0.16180(7) 0.0693(3) Uani 1 1 d . . .
Br2 Br 0.54842(12) 0.51685(3) 0.24903(7) 0.0721(3) Uani 1 1 d . . .
P1 P 0.11739(17) 0.77731(4) 0.11757(8) 0.0250(3) Uani 1 1 d . . .
P2 P 0.37178(18) 0.82011(4) 0.10294(9) 0.0275(3) Uani 1 1 d . . .
P3 P 0.08867(16) 0.48639(4) 0.21309(8) 0.0222(3) Uani 1 1 d . . .
P4 P 0.35126(17) 0.44305(4) 0.23472(8) 0.0239(3) Uani 1 1 d . . .
N1 N 0.2792(6) 0.69028(13) 0.1102(3) 0.0258(11) Uani 1 1 d . . .
N2 N 0.3057(6) 0.70081(13) 0.2123(3) 0.0238(10) Uani 1 1 d . . .
N4 N 0.2554(6) 0.56595(14) 0.1521(3) 0.0239(10) Uani 1 1 d . . .
N3 N 0.2799(6) 0.57615(13) 0.2538(3) 0.0222(10) Uani 1 1 d . . .
C1 C 0.3051(7) 0.71559(17) 0.1548(3) 0.0257(12) Uani 1 1 d . . .
C2 C 0.2671(7) 0.65913(15) 0.1391(3) 0.0236(12) Uani 1 1 d . . .
C3 C 0.2843(7) 0.66575(16) 0.2050(3) 0.0247(12) Uani 1 1 d . . .
C4 C 0.2860(7) 0.64022(16) 0.2506(3) 0.0240(12) Uani 1 1 d . . .
H4 H 0.2960 0.6445 0.2951 0.029 Uiso 1 1 calc R . .
C5 C 0.2716(7) 0.60783(16) 0.2244(3) 0.0229(11) Uani 1 1 d . . .
C6 C 0.2549(7) 0.60135(16) 0.1586(3) 0.0235(12) Uani 1 1 d . . .
C7 C 0.2490(7) 0.62708(17) 0.1128(3) 0.0272(13) Uani 1 1 d . . .
H7 H 0.2341 0.6229 0.0682 0.033 Uiso 1 1 calc R . .
C9 C 0.2879(10) 0.6950(2) 0.0427(3) 0.0404(19) Uani 1 1 d . . .
H9A H 0.2625 0.7187 0.0299 0.049 Uiso 1 1 calc R . .
H9B H 0.2225 0.6794 0.0168 0.049 Uiso 1 1 calc R . .
C10 C 0.4349(13) 0.6875(3) 0.0299(5) 0.058(3) Uani 1 1 d . . .
H10A H 0.5012 0.7009 0.0599 0.069 Uiso 1 1 calc R . .
H10B H 0.4557 0.6630 0.0376 0.069 Uiso 1 1 calc R . .
C11 C 0.4503(19) 0.6963(5) -0.0373(7) 0.103(6) Uani 1 1 d . . .
H11A H 0.3935 0.6810 -0.0668 0.155 Uiso 1 1 calc R . .
H11B H 0.5464 0.6939 -0.0427 0.155 Uiso 1 1 calc R . .
H11C H 0.4210 0.7200 -0.0462 0.155 Uiso 1 1 calc R . .
C12 C 0.3303(8) 0.71810(18) 0.2736(3) 0.0286(13) Uani 1 1 d . . .
H12A H 0.3698 0.7409 0.2679 0.034 Uiso 1 1 calc R . .
H12B H 0.3987 0.7050 0.3030 0.034 Uiso 1 1 calc R . .
C13 C 0.2021(9) 0.72234(18) 0.3037(3) 0.0332(15) Uani 1 1 d . . .
H13A H 0.1610 0.6997 0.3093 0.040 Uiso 1 1 calc R . .
H13B H 0.1341 0.7362 0.2756 0.040 Uiso 1 1 calc R . .
C14 C 0.2387(11) 0.7400(3) 0.3688(4) 0.049(2) Uani 1 1 d . . .
H14A H 0.2410 0.7230 0.4028 0.073 Uiso 1 1 calc R . .
H14B H 0.1698 0.7574 0.3734 0.073 Uiso 1 1 calc R . .
H14C H 0.3289 0.7508 0.3716 0.073 Uiso 1 1 calc R . .
C8 C 0.2726(6) 0.55085(16) 0.2102(3) 0.0226(11) Uani 1 1 d . . .
C18 C 0.2551(10) 0.54835(19) 0.0914(4) 0.0401(19) Uani 1 1 d . B .
H18A H 0.1951 0.5605 0.0569 0.048 Uiso 1 1 calc R . .
H18B H 0.2206 0.5248 0.0939 0.048 Uiso 1 1 calc R . .
C19 C 0.4135(19) 0.5479(4) 0.0770(6) 0.118(7) Uani 1 1 d D . .
H19A H 0.4388 0.5709 0.0638 0.142 Uiso 0.60 1 calc PR A 1
H19B H 0.4761 0.5417 0.1163 0.142 Uiso 0.60 1 calc PR A 1
H19C H 0.3933 0.5468 0.0299 0.142 Uiso 0.40 1 calc PR A 2
H19D H 0.4357 0.5722 0.0859 0.142 Uiso 0.40 1 calc PR A 2
C20 C 0.430(2) 0.5224(4) 0.0248(8) 0.063(5) Uani 0.60 1 d PD B 1
H20A H 0.3866 0.5315 -0.0164 0.095 Uiso 0.60 1 calc P C 1
H20B H 0.3860 0.5009 0.0333 0.095 Uiso 0.60 1 calc P D 1
H20C H 0.5274 0.5185 0.0240 0.095 Uiso 0.60 1 calc P E 1
C20A C 0.559(5) 0.534(3) 0.085(6) 0.29(5) Uiso 0.40 1 d PD B 2
H20D H 0.6235 0.5527 0.0984 0.430 Uiso 0.40 1 calc P F 2
H20E H 0.5769 0.5244 0.0452 0.430 Uiso 0.40 1 calc P G 2
H20F H 0.5697 0.5164 0.1184 0.430 Uiso 0.40 1 calc P H 2
C15 C 0.2980(7) 0.57114(17) 0.3234(3) 0.0260(13) Uani 1 1 d . . .
H15A H 0.3698 0.5869 0.3439 0.031 Uiso 1 1 calc R . .
H15B H 0.3299 0.5475 0.3334 0.031 Uiso 1 1 calc R . .
C16 C 0.1673(8) 0.57727(19) 0.3509(3) 0.0307(14) Uani 1 1 d . . .
H16A H 0.0978 0.5600 0.3341 0.037 Uiso 1 1 calc R . .
H16B H 0.1302 0.6001 0.3381 0.037 Uiso 1 1 calc R . .
C17 C 0.1973(11) 0.5749(3) 0.4236(4) 0.048(2) Uani 1 1 d . . .
H17A H 0.2390 0.5528 0.4361 0.072 Uiso 1 1 calc R . .
H17B H 0.1117 0.5773 0.4410 0.072 Uiso 1 1 calc R . .
H17C H 0.2606 0.5932 0.4403 0.072 Uiso 1 1 calc R . .
C21 C 0.0034(8) 0.7429(2) 0.0890(4) 0.0355(16) Uani 1 1 d . . .
C22 C -0.0395(16) 0.7386(3) 0.0250(5) 0.083(5) Uani 1 1 d . . .
H22 H -0.0180 0.7550 -0.0048 0.100 Uiso 1 1 calc R . .
C23 C -0.117(2) 0.7090(5) 0.0043(7) 0.144(10) Uani 1 1 d . . .
H23 H -0.1491 0.7056 -0.0398 0.173 Uiso 1 1 calc R . .
C24 C -0.145(2) 0.6856(4) 0.0470(8) 0.125(8) Uani 1 1 d . . .
H24 H -0.1966 0.6659 0.0325 0.150 Uiso 1 1 calc R . .
C25 C -0.1007(11) 0.6895(3) 0.1099(6) 0.061(3) Uani 1 1 d . . .
H25 H -0.1200 0.6725 0.1391 0.073 Uiso 1 1 calc R . .
C26 C -0.0281(8) 0.7180(2) 0.1317(4) 0.0397(18) Uani 1 1 d . . .
H26 H 0.0012 0.7209 0.1761 0.048 Uiso 1 1 calc R . .
C27 C 0.0578(7) 0.79260(17) 0.1882(3) 0.0291(14) Uani 1 1 d . . .
C28 C 0.1495(9) 0.80615(18) 0.2384(4) 0.0349(16) Uani 1 1 d . . .
H28 H 0.2448 0.8065 0.2363 0.042 Uiso 1 1 calc R . .
C29 C 0.1020(11) 0.8192(2) 0.2918(4) 0.045(2) Uani 1 1 d . . .
H29 H 0.1647 0.8288 0.3256 0.054 Uiso 1 1 calc R . .
C30 C -0.0346(11) 0.8183(2) 0.2958(5) 0.052(2) Uani 1 1 d . . .
H30 H -0.0661 0.8267 0.3328 0.062 Uiso 1 1 calc R . .
C31 C -0.1269(10) 0.8051(2) 0.2465(5) 0.050(2) Uani 1 1 d . . .
H31 H -0.2219 0.8050 0.2491 0.060 Uiso 1 1 calc R . .
C32 C -0.0806(8) 0.7919(2) 0.1926(4) 0.0364(16) Uani 1 1 d . . .
H32 H -0.1441 0.7825 0.1590 0.044 Uiso 1 1 calc R . .
C33 C 0.0933(7) 0.81277(18) 0.0613(4) 0.0305(14) Uani 1 1 d . . .
H33A H 0.1037 0.8047 0.0182 0.037 Uiso 1 1 calc R . .
H33B H 0.0003 0.8225 0.0595 0.037 Uiso 1 1 calc R . .
C34 C 0.2003(7) 0.83974(18) 0.0835(4) 0.0333(15) Uani 1 1 d . . .
H34A H 0.1767 0.8514 0.1217 0.040 Uiso 1 1 calc R . .
H34B H 0.2012 0.8570 0.0497 0.040 Uiso 1 1 calc R . .
C35 C 0.4543(7) 0.82381(18) 0.0328(4) 0.0319(15) Uani 1 1 d . . .
C36 C 0.5961(9) 0.8172(3) 0.0401(4) 0.0446(19) Uani 1 1 d . . .
H36 H 0.6428 0.8086 0.0793 0.054 Uiso 1 1 calc R . .
C37 C 0.6667(9) 0.8233(2) -0.0098(5) 0.045(2) Uani 1 1 d . . .
H37 H 0.7624 0.8190 -0.0046 0.054 Uiso 1 1 calc R . .
C38 C 0.6004(11) 0.8355(2) -0.0666(5) 0.049(2) Uani 1 1 d . . .
H38 H 0.6504 0.8397 -0.1005 0.059 Uiso 1 1 calc R . .
C39 C 0.4612(10) 0.8417(2) -0.0749(4) 0.047(2) Uani 1 1 d . . .
H39 H 0.4158 0.8500 -0.1146 0.056 Uiso 1 1 calc R . .
C40 C 0.3868(9) 0.8357(2) -0.0252(4) 0.0384(17) Uani 1 1 d . . .
H40 H 0.2909 0.8397 -0.0311 0.046 Uiso 1 1 calc R . .
C41 C 0.4731(8) 0.8489(2) 0.1574(5) 0.045(2) Uani 1 1 d . . .
C42 C 0.5100(11) 0.8808(2) 0.1340(7) 0.068(4) Uani 1 1 d . . .
H42 H 0.4774 0.8868 0.0910 0.081 Uiso 1 1 calc R . .
C43 C 0.5900(14) 0.9029(4) 0.1712(11) 0.099(6) Uani 1 1 d . . .
H43 H 0.6117 0.9244 0.1549 0.118 Uiso 1 1 calc R . .
C44 C 0.6377(12) 0.8946(4) 0.2299(11) 0.109(8) Uani 1 1 d . . .
H44 H 0.6996 0.9099 0.2543 0.131 Uiso 1 1 calc R . .
C45 C 0.6009(13) 0.8626(5) 0.2610(8) 0.106(7) Uani 1 1 d . . .
H45 H 0.6318 0.8577 0.3047 0.127 Uiso 1 1 calc R . .
C46 C 0.5152(10) 0.8397(3) 0.2198(6) 0.068(4) Uani 1 1 d . . .
H46 H 0.4880 0.8185 0.2354 0.082 Uiso 1 1 calc R . .
C47 C -0.0239(7) 0.51070(19) 0.1552(3) 0.0278(13) Uani 1 1 d . . .
C48 C -0.0553(8) 0.5440(2) 0.1700(4) 0.0360(16) Uani 1 1 d . . .
H48 H -0.0301 0.5523 0.2122 0.043 Uiso 1 1 calc R . .
C49 C -0.1239(10) 0.5651(2) 0.1228(5) 0.050(2) Uani 1 1 d . . .
H49 H -0.1472 0.5877 0.1331 0.060 Uiso 1 1 calc R . .
C50 C -0.1582(12) 0.5533(3) 0.0610(5) 0.057(3) Uani 1 1 d . . .
H50 H -0.1994 0.5682 0.0283 0.068 Uiso 1 1 calc R . .
C51 C -0.1324(11) 0.5198(3) 0.0469(4) 0.052(2) Uani 1 1 d . . .
H51 H -0.1620 0.5113 0.0052 0.062 Uiso 1 1 calc R . .
C52 C -0.0630(9) 0.4981(2) 0.0936(4) 0.0380(17) Uani 1 1 d . . .
H52 H -0.0429 0.4752 0.0835 0.046 Uiso 1 1 calc R . .
C53 C 0.0228(7) 0.48889(18) 0.2880(3) 0.0274(13) Uani 1 1 d . . .
C54 C -0.1159(8) 0.4926(2) 0.2906(4) 0.0327(15) Uani 1 1 d . . .
H54 H -0.1795 0.4952 0.2525 0.039 Uiso 1 1 calc R . .
C55 C -0.1608(9) 0.4925(3) 0.3490(4) 0.046(2) Uani 1 1 d . . .
H55 H -0.2558 0.4949 0.3507 0.055 Uiso 1 1 calc R . .
C56 C -0.0694(10) 0.4889(3) 0.4056(4) 0.049(2) Uani 1 1 d . . .
H56 H -0.1018 0.4887 0.4453 0.059 Uiso 1 1 calc R . .
C57 C 0.0670(9) 0.4855(2) 0.4032(4) 0.0422(19) Uani 1 1 d . . .
H57 H 0.1298 0.4832 0.4416 0.051 Uiso 1 1 calc R . .
C58 C 0.1150(8) 0.4856(2) 0.3452(4) 0.0354(16) Uani 1 1 d . . .
H58 H 0.2103 0.4833 0.3441 0.042 Uiso 1 1 calc R . .
C59 C 0.0747(7) 0.44133(17) 0.1901(4) 0.0291(13) Uani 1 1 d . . .
H59A H -0.0171 0.4325 0.1946 0.035 Uiso 1 1 calc R . .
H59B H 0.0874 0.4387 0.1451 0.035 Uiso 1 1 calc R . .
C60 C 0.1856(7) 0.42127(17) 0.2336(4) 0.0298(14) Uani 1 1 d . . .
H60A H 0.1910 0.3977 0.2174 0.036 Uiso 1 1 calc R . .
H60B H 0.1628 0.4201 0.2772 0.036 Uiso 1 1 calc R . .
C61 C 0.4603(6) 0.42674(16) 0.3045(3) 0.0235(12) Uani 1 1 d . . .
C62 C 0.4883(9) 0.4467(2) 0.3589(4) 0.0377(17) Uani 1 1 d . . .
H62 H 0.4567 0.4696 0.3586 0.045 Uiso 1 1 calc R . .
C63 C 0.5642(10) 0.4326(3) 0.4145(4) 0.049(2) Uani 1 1 d . . .
H63 H 0.5806 0.4457 0.4525 0.059 Uiso 1 1 calc R . .
C64 C 0.6146(9) 0.3999(2) 0.4137(4) 0.0409(18) Uani 1 1 d . . .
H64 H 0.6652 0.3904 0.4513 0.049 Uiso 1 1 calc R . .
C65 C 0.5921(8) 0.38086(18) 0.3589(4) 0.0326(15) Uani 1 1 d . . .
H65 H 0.6296 0.3586 0.3583 0.039 Uiso 1 1 calc R . .
C66 C 0.5148(8) 0.39408(17) 0.3046(4) 0.0295(14) Uani 1 1 d . . .
H66 H 0.4988 0.3807 0.2669 0.035 Uiso 1 1 calc R . .
C67 C 0.4232(8) 0.42642(17) 0.1674(3) 0.0285(14) Uani 1 1 d . . .
C68 C 0.3526(10) 0.4049(2) 0.1224(4) 0.0410(18) Uani 1 1 d . . .
H68 H 0.2597 0.3993 0.1240 0.049 Uiso 1 1 calc R . .
C69 C 0.4193(13) 0.3914(3) 0.0743(5) 0.056(3) Uani 1 1 d . . .
H69 H 0.3718 0.3762 0.0438 0.067 Uiso 1 1 calc R . .
C70 C 0.5534(13) 0.4001(3) 0.0711(5) 0.061(3) Uani 1 1 d . . .
H70 H 0.5982 0.3907 0.0388 0.073 Uiso 1 1 calc R . .
C71 C 0.6222(11) 0.4224(3) 0.1149(5) 0.053(2) Uani 1 1 d . . .
H71 H 0.7143 0.4285 0.1127 0.064 Uiso 1 1 calc R . .
C72 C 0.5561(9) 0.4358(2) 0.1621(4) 0.0417(18) Uani 1 1 d . . .
H72 H 0.6027 0.4517 0.1914 0.050 Uiso 1 1 calc R . .
Br11 Br 0.49968(9) 0.65014(2) 0.40557(4) 0.04238(19) Uani 1 1 d . . .
Br12 Br 0.93766(14) 0.39413(4) 0.04856(6) 0.0779(4) Uani 1 1 d . . .
C81 C 0.6348(11) 0.6139(3) 0.2559(5) 0.061(3) Uani 1 1 d . . .
H81A H 0.5795 0.5937 0.2407 0.073 Uiso 1 1 calc R . .
H81B H 0.5949 0.6240 0.2916 0.073 Uiso 1 1 calc R . .
Cl1 Cl 0.8035(3) 0.60101(9) 0.28406(15) 0.0706(8) Uani 1 1 d . . .
Cl2 Cl 0.6248(4) 0.64327(14) 0.1950(2) 0.1116(17) Uani 1 1 d . . .
C82 C 0.6509(12) 0.5638(3) 0.4210(5) 0.058(3) Uani 1 1 d . . .
H82A H 0.6617 0.5599 0.3760 0.069 Uiso 1 1 calc R . .
H82B H 0.5860 0.5829 0.4221 0.069 Uiso 1 1 calc R . .
Cl3 Cl 0.8102(3) 0.57487(8) 0.4650(2) 0.0880(12) Uani 1 1 d . . .
Cl4 Cl 0.5832(3) 0.52691(6) 0.45103(12) 0.0542(6) Uani 1 1 d . . .
C83 C 0.6930(14) 0.7193(5) 0.3247(8) 0.101(6) Uani 1 1 d . . .
H83A H 0.6776 0.6982 0.3482 0.121 Uiso 1 1 calc R . .
H83B H 0.6312 0.7186 0.2833 0.121 Uiso 1 1 calc R . .
Cl5 Cl 0.6491(9) 0.7541(3) 0.3677(4) 0.214(5) Uani 1 1 d . . .
Cl6 Cl 0.8606(4) 0.7195(2) 0.3105(4) 0.188(4) Uani 1 1 d . . .
O1 O 0.072(3) 0.3363(9) 0.1296(10) 0.155(14) Uani 0.50 1 d P . .

loop_
_atom_site_aniso_label
_atom_site_aniso_U_11
_atom_site_aniso_U_22
_atom_site_aniso_U_33
_atom_site_aniso_U_23
_atom_site_aniso_U_13
_atom_site_aniso_U_12
Pt1 0.02407(12) 0.01779(11) 0.02714(12) 0.00140(9) 0.00384(9) 0.00186(8)
Pt2 0.02090(11) 0.01661(10) 0.02853(12) -0.00253(9) 0.00434(8) 0.00046(8)
Br1 0.0480(6) 0.0601(7) 0.0991(9) 0.0129(6) 0.0097(6) 0.0043(5)
Br2 0.0483(6) 0.0623(7) 0.1030(10) -0.0006(6) 0.0035(6) 0.0004(5)
P1 0.0222(7) 0.0229(7) 0.0291(8) 0.0049(6) 0.0019(6) -0.0006(6)
P2 0.0248(8) 0.0196(7) 0.0386(9) 0.0012(7) 0.0071(7) -0.0001(6)
P3 0.0206(7) 0.0216(7) 0.0243(7) -0.0022(6) 0.0034(6) 0.0001(6)
P4 0.0251(8) 0.0185(7) 0.0283(8) -0.0034(6) 0.0049(6) 0.0016(6)
N1 0.038(3) 0.016(2) 0.023(3) 0.0010(19) 0.005(2) 0.003(2)
N2 0.030(3) 0.015(2) 0.026(3) 0.0015(19) 0.002(2) 0.0007(19)
N4 0.029(3) 0.019(2) 0.024(2) -0.0039(19) 0.003(2) 0.003(2)
N3 0.027(3) 0.016(2) 0.023(2) -0.0022(19) 0.000(2) 0.0014(19)
C1 0.028(3) 0.022(3) 0.027(3) -0.002(2) 0.003(2) 0.004(2)
C2 0.032(3) 0.016(3) 0.023(3) 0.002(2) 0.003(2) 0.004(2)
C3 0.031(3) 0.019(3) 0.023(3) -0.002(2) -0.001(2) 0.001(2)
C4 0.029(3) 0.018(3) 0.023(3) 0.000(2) 0.000(2) 0.004(2)
C5 0.027(3) 0.017(3) 0.024(3) 0.000(2) 0.001(2) 0.002(2)
C6 0.026(3) 0.019(3) 0.023(3) -0.003(2) -0.002(2) 0.002(2)
C7 0.036(3) 0.022(3) 0.023(3) -0.002(2) 0.004(3) -0.002(3)
C9 0.069(6) 0.030(4) 0.022(3) 0.002(3) 0.007(3) 0.009(4)
C10 0.092(8) 0.046(5) 0.040(5) 0.002(4) 0.026(5) 0.017(5)
C11 0.143(15) 0.117(13) 0.063(8) 0.033(8) 0.054(9) 0.054(11)
C12 0.039(4) 0.024(3) 0.023(3) -0.004(2) 0.004(3) -0.003(3)
C13 0.051(4) 0.021(3) 0.029(3) -0.003(3) 0.010(3) 0.002(3)
C14 0.064(6) 0.052(5) 0.035(4) -0.007(4) 0.020(4) -0.006(4)
C8 0.020(3) 0.020(3) 0.028(3) -0.004(2) 0.004(2) 0.000(2)
C18 0.070(6) 0.022(3) 0.030(4) -0.010(3) 0.013(4) -0.008(3)
C19 0.20(2) 0.116(13) 0.054(7) 0.003(8) 0.075(11) 0.060(13)
C20 0.090(14) 0.044(9) 0.062(11) -0.011(8) 0.032(10) -0.003(9)
C15 0.034(3) 0.022(3) 0.021(3) -0.003(2) 0.000(2) 0.001(2)
C16 0.036(4) 0.029(3) 0.027(3) -0.001(3) 0.005(3) 0.002(3)
C17 0.066(6) 0.051(5) 0.027(4) -0.008(3) 0.008(4) 0.008(4)
C21 0.032(4) 0.030(4) 0.043(4) 0.000(3) 0.000(3) -0.005(3)
C22 0.126(12) 0.069(8) 0.044(6) 0.013(5) -0.020(7) -0.049(8)
C23 0.23(2) 0.104(12) 0.067(9) 0.021(8) -0.070(12) -0.104(15)
C24 0.182(18) 0.086(10) 0.085(10) 0.017(8) -0.049(11) -0.096(12)
C25 0.055(6) 0.043(5) 0.078(7) 0.013(5) -0.007(5) -0.027(4)
C26 0.030(4) 0.036(4) 0.051(5) 0.005(3) 0.002(3) -0.006(3)
C27 0.034(3) 0.019(3) 0.035(3) 0.008(3) 0.009(3) 0.005(2)
C28 0.044(4) 0.023(3) 0.039(4) 0.002(3) 0.008(3) 0.007(3)
C29 0.068(6) 0.032(4) 0.037(4) 0.004(3) 0.013(4) 0.008(4)
C30 0.076(7) 0.039(5) 0.046(5) 0.007(4) 0.032(5) 0.013(4)
C31 0.038(4) 0.045(5) 0.071(6) 0.008(4) 0.022(4) 0.006(4)
C32 0.033(4) 0.030(4) 0.048(4) 0.009(3) 0.011(3) 0.007(3)
C33 0.026(3) 0.031(3) 0.035(4) 0.011(3) 0.005(3) 0.003(3)
C34 0.030(3) 0.023(3) 0.048(4) 0.009(3) 0.010(3) 0.005(3)
C35 0.031(3) 0.022(3) 0.045(4) 0.005(3) 0.012(3) -0.001(3)
C36 0.035(4) 0.055(5) 0.045(5) 0.002(4) 0.009(3) 0.008(4)
C37 0.039(4) 0.049(5) 0.052(5) -0.003(4) 0.019(4) -0.003(4)
C38 0.068(6) 0.036(4) 0.050(5) -0.005(4) 0.032(5) -0.007(4)
C39 0.059(6) 0.044(5) 0.040(4) 0.005(4) 0.015(4) 0.007(4)
C40 0.040(4) 0.033(4) 0.042(4) 0.003(3) 0.006(3) 0.005(3)
C41 0.022(3) 0.038(4) 0.075(6) -0.028(4) 0.011(4) -0.004(3)
C42 0.058(6) 0.031(4) 0.124(10) -0.030(5) 0.044(7) -0.015(4)
C43 0.053(7) 0.058(8) 0.190(19) -0.068(11) 0.035(10) -0.017(6)
C44 0.027(5) 0.094(11) 0.21(2) -0.106(14) 0.019(8) -0.009(6)
C45 0.046(6) 0.141(15) 0.119(12) -0.086(12) -0.025(7) 0.042(8)
C46 0.042(5) 0.075(7) 0.082(8) -0.048(6) -0.012(5) 0.018(5)
C47 0.021(3) 0.031(3) 0.031(3) 0.000(3) 0.003(2) 0.000(2)
C48 0.037(4) 0.032(4) 0.037(4) -0.005(3) -0.001(3) 0.005(3)
C49 0.056(5) 0.043(5) 0.046(5) 0.002(4) -0.007(4) 0.016(4)
C50 0.070(7) 0.050(6) 0.044(5) 0.013(4) -0.008(5) 0.017(5)
C51 0.062(6) 0.065(6) 0.025(4) 0.000(4) -0.004(4) 0.007(5)
C52 0.040(4) 0.043(4) 0.030(4) -0.006(3) 0.002(3) 0.004(3)
C53 0.028(3) 0.026(3) 0.029(3) -0.002(3) 0.008(3) -0.001(2)
C54 0.032(4) 0.039(4) 0.029(3) 0.005(3) 0.009(3) 0.006(3)
C55 0.038(4) 0.058(6) 0.045(5) 0.005(4) 0.018(4) 0.015(4)
C56 0.055(5) 0.067(6) 0.030(4) 0.003(4) 0.019(4) 0.019(5)
C57 0.045(5) 0.054(5) 0.027(4) 0.005(3) 0.002(3) 0.007(4)
C58 0.030(4) 0.043(4) 0.031(4) 0.001(3) 0.000(3) 0.005(3)
C59 0.027(3) 0.023(3) 0.037(4) -0.007(3) 0.004(3) -0.004(2)
C60 0.031(3) 0.018(3) 0.040(4) -0.005(3) 0.005(3) -0.002(2)
C61 0.022(3) 0.020(3) 0.028(3) -0.002(2) 0.004(2) 0.003(2)
C62 0.044(4) 0.032(4) 0.036(4) -0.011(3) 0.002(3) 0.015(3)
C63 0.058(6) 0.052(5) 0.033(4) -0.013(4) -0.006(4) 0.017(4)
C64 0.049(5) 0.039(4) 0.032(4) 0.005(3) -0.001(3) 0.011(4)
C65 0.039(4) 0.019(3) 0.038(4) 0.004(3) 0.003(3) 0.002(3)
C66 0.037(4) 0.017(3) 0.034(3) -0.004(2) 0.004(3) -0.001(2)
C67 0.037(4) 0.024(3) 0.025(3) 0.004(2) 0.006(3) 0.013(3)
C68 0.057(5) 0.034(4) 0.032(4) -0.007(3) 0.007(4) 0.001(4)
C69 0.088(8) 0.042(5) 0.041(5) -0.013(4) 0.015(5) 0.007(5)
C70 0.089(8) 0.061(6) 0.038(5) 0.002(4) 0.028(5) 0.022(6)
C71 0.051(5) 0.070(7) 0.042(5) 0.004(4) 0.021(4) 0.014(5)
C72 0.042(4) 0.049(5) 0.036(4) 0.000(3) 0.012(3) 0.009(4)
Br11 0.0438(4) 0.0428(4) 0.0374(4) -0.0074(3) -0.0032(3) 0.0005(3)
Br12 0.0780(8) 0.1018(10) 0.0534(6) -0.0318(6) 0.0090(6) -0.0140(7)
C81 0.043(5) 0.081(8) 0.061(6) 0.001(6) 0.015(5) 0.004(5)
Cl1 0.0548(15) 0.086(2) 0.0673(17) -0.0216(15) -0.0019(13) 0.0182(14)
Cl2 0.0570(18) 0.165(4) 0.117(3) 0.080(3) 0.0265(19) 0.018(2)
C82 0.068(7) 0.040(5) 0.058(6) 0.009(4) -0.012(5) 0.000(5)
Cl3 0.0674(18) 0.0529(16) 0.129(3) 0.0203(18) -0.0290(19) -0.0142(14)
Cl4 0.0635(14) 0.0452(12) 0.0587(14) -0.0087(10) 0.0247(11) -0.0069(10)
C83 0.056(8) 0.142(15) 0.103(12) 0.039(11) 0.008(7) -0.029(9)
Cl5 0.195(8) 0.288(11) 0.163(7) -0.090(7) 0.047(6) -0.139(8)
Cl6 0.055(2) 0.242(7) 0.270(8) 0.188(7) 0.030(3) 0.016(3)
O1 0.15(2) 0.25(3) 0.058(12) -0.044(16) -0.017(13) 0.14(2)

loop_
_atom_type_symbol
_atom_type_description
_atom_type_scat_dispersion_real
_atom_type_scat_dispersion_imag
_atom_type_scat_source
C C 0.0033 0.0016 'International Tables Vol C Tables 4.2.6.8 and 6.1.1.4'
H H 0.0000 0.0000 'International Tables Vol C Tables 4.2.6.8 and 6.1.1.4'
N N 0.0061 0.0033 'International Tables Vol C Tables 4.2.6.8 and 6.1.1.4'
P P 0.1023 0.0942 'International Tables Vol C Tables 4.2.6.8 and 6.1.1.4'
Br Br -0.2901 2.4595 'International Tables Vol C Tables 4.2.6.8 and 6.1.1.4'
Pt Pt -1.7033 8.3905 'International Tables Vol C Tables 4.2.6.8 and 6.1.1.4'
Cl Cl 0.1484 0.1585 'International Tables Vol C Tables 4.2.6.8 and 6.1.1.4'
O O 0.0106 0.0060 'International Tables Vol C Tables 4.2.6.8 and 6.1.1.4'

loop_
_geom_angle_atom_site_label_1
_geom_angle_atom_site_label_2
_geom_angle_atom_site_label_3
_geom_angle
C1 Pt1 P1 92.4(2)
C1 Pt1 P2 174.09(19)
P1 Pt1 P2 85.81(6)
C1 Pt1 Br1 87.43(19)
P1 Pt1 Br1 176.56(6)
P2 Pt1 Br1 94.73(5)
C8 Pt2 P3 94.17(18)
C8 Pt2 P4 174.55(19)
P3 Pt2 P4 85.76(6)
C8 Pt2 Br2 85.43(18)
P3 Pt2 Br2 175.85(6)
P4 Pt2 Br2 95.03(5)
C27 P1 C21 105.2(4)
C27 P1 C33 105.5(3)
C21 P1 C33 109.8(4)
C27 P1 Pt1 111.9(2)
C21 P1 Pt1 116.7(3)
C33 P1 Pt1 107.3(2)
C41 P2 C35 101.6(4)
C41 P2 C34 106.3(4)
C35 P2 C34 107.3(4)
C41 P2 Pt1 118.7(4)
C35 P2 Pt1 115.0(2)
C34 P2 Pt1 107.2(2)
C47 P3 C53 107.7(3)
C47 P3 C59 108.4(3)
C53 P3 C59 105.3(3)
C47 P3 Pt2 116.4(2)
C53 P3 Pt2 110.7(2)
C59 P3 Pt2 107.8(2)
C61 P4 C67 105.2(3)
C61 P4 C60 105.1(3)
C67 P4 C60 106.2(3)
C61 P4 Pt2 119.1(2)
C67 P4 Pt2 112.4(2)
C60 P4 Pt2 107.8(2)
C1 N1 C2 110.7(5)
C1 N1 C9 123.7(6)
C2 N1 C9 124.7(6)
C1 N2 C3 110.0(5)
C1 N2 C12 125.9(5)
C3 N2 C12 124.1(5)
C8 N4 C6 110.3(5)
C8 N4 C18 125.5(6)
C6 N4 C18 123.8(6)
C8 N3 C5 110.7(5)
C8 N3 C15 125.1(5)
C5 N3 C15 124.1(5)
N2 C1 N1 106.8(6)
N2 C1 Pt1 128.0(5)
N1 C1 Pt1 125.1(5)
C7 C2 N1 129.9(6)
C7 C2 C3 124.1(6)
N1 C2 C3 105.9(5)
C4 C3 N2 130.2(6)
C4 C3 C2 123.1(6)
N2 C3 C2 106.6(5)
C5 C4 C3 112.9(6)
C4 C5 N3 130.1(6)
C4 C5 C6 123.7(6)
N3 C5 C6 106.1(5)
N4 C6 C7 130.6(6)
N4 C6 C5 106.0(5)
C7 C6 C5 123.2(6)
C2 C7 C6 112.8(6)
N1 C9 C10 110.4(7)
C11 C10 C9 111.1(10)
N2 C12 C13 113.3(6)
C12 C13 C14 109.5(7)
N3 C8 N4 106.8(5)
N3 C8 Pt2 127.5(5)
N4 C8 Pt2 125.1(4)
N4 C18 C19 107.4(7)
C20 C19 C18 110.9(14)
N3 C15 C16 112.8(6)
C15 C16 C17 109.7(6)
C22 C21 C26 119.5(8)
C22 C21 P1 120.4(7)
C26 C21 P1 119.7(6)
C21 C22 C23 118.3(11)
C24 C23 C22 120.2(12)
C25 C24 C23 121.5(11)
C24 C25 C26 120.0(10)
C25 C26 C21 120.5(9)
C32 C27 C28 119.0(7)
C32 C27 P1 120.4(6)
C28 C27 P1 120.5(6)
C29 C28 C27 120.2(8)
C30 C29 C28 120.2(9)
C29 C30 C31 120.4(8)
C30 C31 C32 120.0(8)
C27 C32 C31 120.1(8)
C34 C33 P1 108.3(5)
C33 C34 P2 110.4(5)
C40 C35 C36 119.5(7)
C40 C35 P2 122.8(6)
C36 C35 P2 117.5(6)
C37 C36 C35 119.8(8)
C38 C37 C36 120.7(9)
C37 C38 C39 120.3(8)
C38 C39 C40 120.3(9)
C35 C40 C39 119.4(8)
C46 C41 C42 121.0(10)
C46 C41 P2 120.7(8)
C42 C41 P2 118.3(9)
C43 C42 C41 121.5(16)
C44 C43 C42 119.6(17)
C43 C44 C45 124.0(12)
C46 C45 C44 114.6(15)
C41 C46 C45 119.1(15)
C48 C47 C52 120.5(7)
C48 C47 P3 118.6(6)
C52 C47 P3 120.3(6)
C47 C48 C49 119.8(8)
C50 C49 C48 120.2(9)
C51 C50 C49 119.9(8)
C50 C51 C52 120.7(8)
C47 C52 C51 118.7(8)
C54 C53 C58 119.1(7)
C54 C53 P3 122.2(6)
C58 C53 P3 118.7(5)
C55 C54 C53 119.5(7)
C54 C55 C56 121.3(8)
C57 C56 C55 119.3(8)
C56 C57 C58 120.6(8)
C57 C58 C53 120.1(7)
C60 C59 P3 108.4(5)
C59 C60 P4 108.6(5)
C62 C61 C66 119.5(6)
C62 C61 P4 119.9(5)
C66 C61 P4 120.6(5)
C61 C62 C63 119.3(7)
C64 C63 C62 120.0(8)
C65 C64 C63 120.4(7)
C64 C65 C66 120.0(7)
C65 C66 C61 120.7(7)
C68 C67 C72 119.2(7)
C68 C67 P4 123.2(6)
C72 C67 P4 117.6(6)
C67 C68 C69 119.4(9)
C70 C69 C68 120.4(9)
C71 C70 C69 120.0(9)
C70 C71 C72 119.4(10)
C71 C72 C67 121.4(9)
Cl2 C81 Cl1 112.9(6)
Cl3 C82 Cl4 111.8(5)
Cl6 C83 Cl5 114.4(10)

loop_
_geom_bond_atom_site_label_1
_geom_bond_atom_site_label_2
_geom_bond_distance
Pt1 C1 2.033(7)
Pt1 P1 2.2285(17)
Pt1 P2 2.2952(18)
Pt1 Br1 2.4312(12)
Pt2 C8 2.028(6)
Pt2 P3 2.2290(16)
Pt2 P4 2.2920(17)
Pt2 Br2 2.4204(12)
P1 C27 1.799(7)
P1 C21 1.802(8)
P1 C33 1.826(7)
P2 C41 1.804(8)
P2 C35 1.815(8)
P2 C34 1.849(7)
P3 C47 1.799(7)
P3 C53 1.815(7)
P3 C59 1.833(7)
P4 C61 1.809(7)
P4 C67 1.816(7)
P4 C60 1.844(7)
N1 C1 1.368(8)
N1 C2 1.381(8)
N1 C9 1.464(9)
N2 C1 1.354(9)
N2 C3 1.396(8)
N2 C12 1.455(8)
N4 C8 1.356(8)
N4 C6 1.395(8)
N4 C18 1.464(9)
N3 C8 1.353(8)
N3 C5 1.388(8)
N3 C15 1.474(8)
C2 C7 1.376(9)
C2 C3 1.409(9)
C3 C4 1.392(9)
C4 C5 1.386(9)
C5 C6 1.406(9)
C6 C7 1.397(9)
C9 C10 1.548(14)
C10 C11 1.502(15)
C12 C13 1.517(11)
C13 C14 1.539(11)
C18 C19 1.642(19)
C19 C20 1.5188(10)
C19 C20A 1.5190(12)
C15 C16 1.519(10)
C16 C17 1.530(11)
C21 C22 1.372(13)
C21 C26 1.402(11)
C22 C23 1.424(17)
C23 C24 1.35(2)
C24 C25 1.349(18)
C25 C26 1.368(12)
C27 C32 1.387(10)
C27 C28 1.394(11)
C28 C29 1.393(12)
C29 C30 1.367(14)
C30 C31 1.378(15)
C31 C32 1.397(13)
C33 C34 1.518(11)
C35 C40 1.387(11)
C35 C36 1.409(11)
C36 C37 1.379(12)
C37 C38 1.366(14)
C38 C39 1.382(14)
C39 C40 1.399(12)
C41 C46 1.373(17)
C41 C42 1.418(14)
C42 C43 1.345(17)
C43 C44 1.30(3)
C44 C45 1.49(3)
C45 C46 1.436(16)
C47 C48 1.388(10)
C47 C52 1.397(10)
C48 C49 1.394(11)
C49 C50 1.385(14)
C50 C51 1.381(15)
C51 C52 1.403(12)
C53 C54 1.389(10)
C53 C58 1.406(10)
C54 C55 1.383(11)
C55 C56 1.393(13)
C56 C57 1.363(13)
C57 C58 1.390(11)
C59 C60 1.536(10)
C61 C62 1.388(10)
C61 C66 1.389(9)
C62 C63 1.410(12)
C63 C64 1.379(12)
C64 C65 1.372(11)
C65 C66 1.382(10)
C67 C68 1.380(11)
C67 C72 1.386(12)
C68 C69 1.404(12)
C69 C70 1.381(17)
C70 C71 1.376(16)
C71 C72 1.383(12)
C81 Cl2 1.723(12)
C81 Cl1 1.756(11)
C82 Cl3 1.756(11)
C82 Cl4 1.756(11)
C83 Cl6 1.730(14)
C83 Cl5 1.73(2)
